data_4114517
loop_
_publ_author_name
'David J. Plaut'
'Stephen M. Martin'
'Kristian Kjaer'
'Markus J. Weygand'
'Meir Lahav'
'Leslie Leiserowitz'
'Isabelle Weissbuch'
'Michael D. Ward'

_publ_section_title
;
 Structural Characterization of Crystalline Ternary Inclusion Compounds at
 the Air-Water Interface
;
_journal_name_full 'Journal of the American Chemical Society'
_journal_page_first 15922
_journal_page_last 15934
_journal_paper_doi 10.1021/ja0371404
_journal_volume 125
_journal_year 2003
_chemical_compound_source 'D. Plaut, Prof. M. Ward'
_chemical_formula_moiety '[C(NH2)3][SO3C6H4C6H4(CH2)10CH3]'
_chemical_formula_sum 'C23 H35 N3 O3 S'
_chemical_formula_weight 433.60
_chemical_melting_point 450
_chemical_name_common guanidinium_4'-decylbiphenyl-4-sulfonate
_chemical_name_systematic
; 
 ? 
;
_space_group_IT_number 14
_symmetry_cell_setting monoclinic
_symmetry_space_group_name_Hall '-P 2ybc'
_symmetry_space_group_name_H-M 'P 1 21/c 1'
_atom_sites_solution_hydrogens geom
_atom_sites_solution_primary direct
_atom_sites_solution_secondary difmap
_audit_creation_method SHELXL-97
_cell_angle_alpha 90.00
_cell_angle_beta 92.893(3)
_cell_angle_gamma 90.00
_cell_formula_units_Z 4
_cell_length_a 7.6689(16)
_cell_length_b 7.9238(16)
_cell_length_c 38.321(8)
_cell_measurement_reflns_used 845
_cell_measurement_temperature 293(2)
_cell_measurement_theta_max 25.90
_cell_measurement_theta_min 2.15
_cell_volume 2325.7(8)
_computing_cell_refinement 'Bruker SMART'
_computing_data_collection 'Bruker SMART'
_computing_data_reduction 'Bruker SMART'
_computing_molecular_graphics 'X-Seed (Barbour, 1999)'
_computing_structure_refinement 'SHELXL-97 (Sheldrick, 1997)'
_computing_structure_solution 'SHELXS-97 (Sheldrick, 1990)'
_diffrn_ambient_temperature 173(2)
_diffrn_measured_fraction_theta_full 0.967
_diffrn_measured_fraction_theta_max 0.967
_diffrn_measurement_device_type 'CCD area detector'
_diffrn_measurement_method 'phi and omega scans'
_diffrn_radiation_monochromator graphite
_diffrn_radiation_source 'fine-focus sealed tube'
_diffrn_radiation_type MoK\a
_diffrn_radiation_wavelength 0.71073
_diffrn_reflns_av_R_equivalents 0.0576
_diffrn_reflns_av_sigmaI/netI 0.0734
_diffrn_reflns_limit_h_max 9
_diffrn_reflns_limit_h_min -8
_diffrn_reflns_limit_k_max 10
_diffrn_reflns_limit_k_min -10
_diffrn_reflns_limit_l_max 49
_diffrn_reflns_limit_l_min -45
_diffrn_reflns_number 16342
_diffrn_reflns_theta_full 28.01
_diffrn_reflns_theta_max 28.01
_diffrn_reflns_theta_min 2.13
_diffrn_standards_decay_% 0
_diffrn_standards_interval_count 0
_diffrn_standards_interval_time 0
_diffrn_standards_number 0
_exptl_absorpt_coefficient_mu 0.168
_exptl_absorpt_correction_T_max 0.9790
_exptl_absorpt_correction_T_min 0.8988
_exptl_absorpt_correction_type multi-scan
_exptl_absorpt_process_details 'SADABS, R. Blessing, 1995'
_exptl_crystal_colour colorless
_exptl_crystal_density_diffrn 1.238
_exptl_crystal_description block
_exptl_crystal_F_000 936
_exptl_crystal_size_max 0.55
_exptl_crystal_size_mid 0.30
_exptl_crystal_size_min 0.20
_refine_diff_density_max 0.869
_refine_diff_density_min -0.848
_refine_diff_density_rms 0.078
_refine_ls_extinction_method none
_refine_ls_goodness_of_fit_ref 1.095
_refine_ls_hydrogen_treatment mixed
_refine_ls_matrix_type full
_refine_ls_number_parameters 272
_refine_ls_number_reflns 5445
_refine_ls_number_restraints 0
_refine_ls_restrained_S_all 1.095
_refine_ls_R_factor_all 0.1538
_refine_ls_R_factor_gt 0.1110
_refine_ls_shift/su_max 0.039
_refine_ls_shift/su_mean 0.007
_refine_ls_structure_factor_coef Fsqd
_refine_ls_weighting_details 'calc w=1/[\s^2^(Fo^2^)+(0.0322P)^2^+10.9459P] where P=(Fo^2^+2Fc^2^)/3'
_refine_ls_weighting_scheme calc
_refine_ls_wR_factor_gt 0.2138
_refine_ls_wR_factor_ref 0.2307
_reflns_number_gt 3754
_reflns_number_total 5445
_reflns_threshold_expression >2sigma(I)
_cod_data_source_file ja0371404si20030708_021321.cif
_cod_data_source_block GC10BPS
_cod_depositor_comments
;
The following automatic conversions were performed:

'_exptl_absorpt_correction_type' value 'multi-scans' was replaced
with the value 'multi-scan' as specified in the replacement file
'src/cod-tools/trunk/data/replacement-values/replacement_values.lst'.

Automatic conversion script
Id: cif_fix_values 5376 2017-05-30 11:51:03Z andrius 
;
_cod_database_code 4114517

loop_
_symmetry_equiv_pos_as_xyz
'x, y, z'
'-x, y+1/2, -z+1/2'
'-x, -y, -z'
'x, -y-1/2, z-1/2'

loop_
_atom_site_label
_atom_site_type_symbol
_atom_site_fract_x
_atom_site_fract_y
_atom_site_fract_z
_atom_site_U_iso_or_equiv
_atom_site_adp_type
_atom_site_occupancy
_atom_site_symmetry_multiplicity
_atom_site_calc_flag
_atom_site_refinement_flags
S1 S 0.75923(14) 0.69869(16) 0.30638(3) 0.0279(3) Uani 1 1 d .
O1 O 0.9177(4) 0.7986(5) 0.31267(8) 0.0357(8) Uani 1 1 d .
O2 O 0.7562(4) 0.6106(4) 0.27273(8) 0.0334(8) Uani 1 1 d .
O3 O 0.6036(4) 0.8023(5) 0.31063(8) 0.0365(8) Uani 1 1 d .
N1 N 0.9049(5) 0.0766(5) 0.25967(10) 0.0331(9) Uani 1 1 d .
H1A H 1.0007 0.1072 0.2508 0.040 Uiso 1 1 calc R
H1B H 0.9076 0.0139 0.2780 0.040 Uiso 1 1 calc R
N2 N 0.6053(5) 0.0818(6) 0.25939(10) 0.0354(10) Uani 1 1 d .
H2A H 0.5064 0.1157 0.2504 0.042 Uiso 1 1 calc R
H2B H 0.6090 0.0191 0.2777 0.042 Uiso 1 1 calc R
N3 N 0.7476(5) 0.2228(5) 0.21679(10) 0.0328(9) Uani 1 1 d .
H3A H 0.6491 0.2570 0.2077 0.039 Uiso 1 1 calc R
H3B H 0.8432 0.2513 0.2076 0.039 Uiso 1 1 calc R
C1 C 0.7606(6) 0.2958(6) 0.39169(11) 0.0302(10) Uani 1 1 d .
C2 C 0.7521(6) 0.1264(6) 0.24500(11) 0.0273(9) Uani 1 1 d .
C3 C 0.7586(6) 0.5410(6) 0.33920(11) 0.0274(10) Uani 1 1 d .
C4 C 0.7429(7) 0.4676(6) 0.39946(12) 0.0357(11) Uani 1 1 d .
H4 H 0.7319 0.5006 0.4225 0.043 Uiso 1 1 calc R
C5 C 0.7765(7) 0.2516(7) 0.35683(12) 0.0384(12) Uani 1 1 d .
H5 H 0.7875 0.1385 0.3508 0.046 Uiso 1 1 calc R
C6 C 0.7415(6) 0.5888(6) 0.37355(12) 0.0346(11) Uani 1 1 d .
H6 H 0.7291 0.7022 0.3792 0.041 Uiso 1 1 calc R
C7 C 0.7616(6) 0.1678(6) 0.42018(12) 0.0296(10) Uani 1 1 d .
C8 C 0.6802(7) 0.2002(7) 0.45142(12) 0.0381(11) Uani 1 1 d .
H8 H 0.6182 0.3001 0.4538 0.046 Uiso 1 1 calc R
C9 C 0.7761(7) 0.3735(6) 0.33092(12) 0.0368(11) Uani 1 1 d .
H9 H 0.7878 0.3418 0.3078 0.044 Uiso 1 1 calc R
C10 C 0.7669(10) -0.3534(9) 0.50594(18) 0.082(3) Uani 1 1 d .
H10A H 0.8426 -0.4074 0.4898 0.099 Uiso 1 1 calc R
H10B H 0.6472 -0.3666 0.4970 0.099 Uiso 1 1 calc R
C11 C 0.8457(7) 0.0137(6) 0.41784(13) 0.0365(11) Uani 1 1 d .
H11 H 0.8969 -0.0144 0.3971 0.044 Uiso 1 1 calc R
C12 C 0.7904(13) -0.4389(13) 0.5423(2) 0.134(5) Uani 1 1 d .
H12A H 0.9141 -0.4620 0.5461 0.161 Uiso 1 1 calc R
H12B H 0.7619 -0.3540 0.5594 0.161 Uiso 1 1 calc R
C13 C 0.7811(7) -0.0630(7) 0.47694(13) 0.0390(12) Uani 1 1 d .
C14 C 0.8559(7) -0.0994(7) 0.44532(13) 0.0412(12) Uani 1 1 d .
H14 H 0.9135 -0.2015 0.4427 0.049 Uiso 1 1 calc R
C15 C 0.7182(7) -0.8962(8) 0.62569(13) 0.0500(15) Uani 1 1 d .
H15A H 0.6325 -0.8449 0.6401 0.060 Uiso 1 1 calc R
H15B H 0.8327 -0.8607 0.6348 0.060 Uiso 1 1 calc R
C16 C 0.8100(8) -0.1725(8) 0.50873(15) 0.0536(16) Uani 1 1 d .
H16A H 0.9321 -0.1635 0.5164 0.064 Uiso 1 1 calc R
H16B H 0.7426 -0.1252 0.5271 0.064 Uiso 1 1 calc R
C17 C 0.6906(7) 0.0862(7) 0.47879(13) 0.0420(13) Uani 1 1 d .
H17 H 0.6346 0.1113 0.4991 0.050 Uiso 1 1 calc R
C18 C 0.7295(10) -1.3365(9) 0.6720(3) 0.105(4) Uani 1 1 d .
H18A H 0.6140 -1.3786 0.6664 0.158 Uiso 1 1 calc R
H18B H 0.7625 -1.3622 0.6959 0.158 Uiso 1 1 calc R
H18C H 0.8102 -1.3887 0.6570 0.158 Uiso 1 1 calc R
C19 C 0.7056(7) -1.0881(9) 0.62950(17) 0.0611(19) Uani 1 1 d .
H19A H 0.5917 -1.1254 0.6204 0.073 Uiso 1 1 calc R
H19B H 0.7930 -1.1409 0.6157 0.073 Uiso 1 1 calc R
C20 C 0.7321(9) -1.1440(8) 0.6666(2) 0.0669(19) Uani 1 1 d .
H20A H 0.6416 -1.0940 0.6801 0.080 Uiso 1 1 calc R
H20B H 0.8434 -1.1007 0.6759 0.080 Uiso 1 1 calc R
C21 C 0.6906(8) -0.8286(12) 0.58911(15) 0.073(2) Uani 1 1 d .
H21A H 0.7648 -0.8900 0.5737 0.088 Uiso 1 1 calc R
H21B H 0.5703 -0.8476 0.5810 0.088 Uiso 1 1 calc R
C22 C 0.7305(9) -0.6444(13) 0.58696(17) 0.088(3) Uani 1 1 d .
H22A H 0.8489 -0.6260 0.5963 0.105 Uiso 1 1 calc R
H22B H 0.6528 -0.5839 0.6018 0.105 Uiso 1 1 calc R
C23 C 0.7133(10) -0.5690(17) 0.5504(2) 0.146(6) Uani 1 1 d .
H23A H 0.7478 -0.6563 0.5344 0.175 Uiso 1 1 calc R
H23B H 0.5898 -0.5489 0.5454 0.175 Uiso 1 1 calc R

loop_
_atom_site_aniso_label
_atom_site_aniso_U_11
_atom_site_aniso_U_22
_atom_site_aniso_U_33
_atom_site_aniso_U_23
_atom_site_aniso_U_13
_atom_site_aniso_U_12
S1 0.0211(5) 0.0366(6) 0.0258(5) 0.0023(5) 0.0000(4) -0.0015(5)
O1 0.0287(17) 0.043(2) 0.0354(17) 0.0050(16) -0.0031(13) -0.0057(16)
O2 0.0271(16) 0.049(2) 0.0240(15) -0.0008(15) 0.0014(13) -0.0031(16)
O3 0.0294(17) 0.044(2) 0.0361(17) 0.0058(16) -0.0002(13) -0.0003(16)
N1 0.0224(19) 0.046(3) 0.031(2) 0.0083(18) -0.0003(16) 0.0004(18)
N2 0.0189(19) 0.054(3) 0.034(2) 0.010(2) 0.0010(15) 0.0030(18)
N3 0.0205(18) 0.044(2) 0.034(2) 0.0092(19) 0.0010(15) 0.0036(18)
C1 0.028(2) 0.034(3) 0.029(2) -0.006(2) 0.0044(18) -0.005(2)
C2 0.024(2) 0.031(2) 0.026(2) -0.0016(19) 0.0009(17) 0.0003(19)
C3 0.021(2) 0.036(3) 0.024(2) 0.0036(19) 0.0014(17) -0.0001(19)
C4 0.045(3) 0.037(3) 0.024(2) -0.004(2) 0.003(2) 0.001(2)
C5 0.056(3) 0.030(3) 0.030(2) -0.006(2) 0.008(2) 0.001(2)
C6 0.043(3) 0.030(3) 0.031(2) -0.008(2) 0.001(2) 0.001(2)
C7 0.030(2) 0.028(2) 0.031(2) 0.0003(19) 0.0008(18) -0.0057(19)
C8 0.040(3) 0.039(3) 0.036(2) -0.008(2) 0.008(2) -0.004(2)
C9 0.047(3) 0.038(3) 0.026(2) -0.008(2) 0.007(2) 0.000(2)
C10 0.103(6) 0.073(5) 0.065(4) 0.041(4) -0.051(4) -0.047(4)
C11 0.041(3) 0.036(3) 0.033(2) -0.002(2) 0.002(2) 0.000(2)
C12 0.142(8) 0.145(9) 0.104(7) 0.101(7) -0.096(6) -0.091(7)
C13 0.041(3) 0.043(3) 0.032(3) 0.005(2) -0.005(2) -0.012(2)
C14 0.050(3) 0.034(3) 0.040(3) 0.001(2) -0.002(2) 0.001(2)
C15 0.044(3) 0.075(4) 0.030(3) -0.009(3) -0.001(2) 0.018(3)
C16 0.055(4) 0.064(4) 0.041(3) 0.013(3) -0.008(3) -0.007(3)
C17 0.046(3) 0.054(4) 0.026(2) 0.000(2) 0.007(2) -0.008(3)
C18 0.062(5) 0.043(4) 0.208(11) -0.009(5) -0.026(6) 0.000(4)
C19 0.032(3) 0.074(5) 0.075(4) -0.034(4) -0.017(3) 0.009(3)
C20 0.064(4) 0.045(4) 0.090(5) -0.009(4) -0.013(4) 0.003(3)
C21 0.039(3) 0.149(8) 0.031(3) -0.002(4) -0.003(2) 0.017(4)
C22 0.040(4) 0.176(10) 0.047(4) 0.061(5) 0.000(3) -0.001(5)
C23 0.050(4) 0.295(16) 0.090(6) 0.131(9) -0.021(4) -0.032(7)

loop_
_atom_type_symbol
_atom_type_description
_atom_type_scat_dispersion_real
_atom_type_scat_dispersion_imag
_atom_type_scat_source
C C 0.0033 0.0016 'International Tables Vol C Tables 4.2.6.8 and 6.1.1.4'
H H 0.0000 0.0000 'International Tables Vol C Tables 4.2.6.8 and 6.1.1.4'
N N 0.0061 0.0033 'International Tables Vol C Tables 4.2.6.8 and 6.1.1.4'
O O 0.0106 0.0060 'International Tables Vol C Tables 4.2.6.8 and 6.1.1.4'
S S 0.1246 0.1234 'International Tables Vol C Tables 4.2.6.8 and 6.1.1.4'

loop_
_geom_angle_atom_site_label_1
_geom_angle_atom_site_label_2
_geom_angle_atom_site_label_3
_geom_angle
O1 S1 O3 110.7(2)
O1 S1 O2 112.30(19)
O3 S1 O2 112.82(19)
O1 S1 C3 107.3(2)
O3 S1 C3 106.5(2)
O2 S1 C3 106.7(2)
C5 C1 C4 117.5(4)
C5 C1 C7 122.3(4)
C4 C1 C7 120.2(4)
N3 C2 N2 120.4(4)
N3 C2 N1 120.1(4)
N2 C2 N1 119.5(4)
C9 C3 C6 120.1(4)
C9 C3 S1 120.9(3)
C6 C3 S1 119.1(4)
C6 C4 C1 121.4(4)
C9 C5 C1 121.0(5)
C4 C6 C3 119.7(5)
C11 C7 C8 116.4(4)
C11 C7 C1 122.5(4)
C8 C7 C1 121.0(4)
C17 C8 C7 121.1(5)
C3 C9 C5 120.3(4)
C16 C10 C12 110.1(6)
C14 C11 C7 122.0(5)
C23 C12 C10 123.7(7)
C17 C13 C14 116.9(5)
C17 C13 C16 120.6(5)
C14 C13 C16 122.3(5)
C11 C14 C13 121.2(5)
C21 C15 C19 115.8(6)
C10 C16 C13 118.7(5)
C13 C17 C8 122.2(5)
C20 C19 C15 112.3(5)
C19 C20 C18 114.8(7)
C22 C21 C15 112.3(6)
C21 C22 C23 115.2(9)
C12 C23 C22 122.6(10)

loop_
_geom_bond_atom_site_label_1
_geom_bond_atom_site_label_2
_geom_bond_distance
S1 O1 1.460(3)
S1 O3 1.464(3)
S1 O2 1.465(3)
S1 C3 1.773(5)
N1 C2 1.333(5)
N2 C2 1.326(6)
N3 C2 1.323(6)
C1 C5 1.392(6)
C1 C4 1.401(7)
C1 C7 1.490(6)
C3 C9 1.372(7)
C3 C6 1.382(6)
C4 C6 1.381(7)
C5 C9 1.385(7)
C7 C11 1.386(7)
C7 C8 1.401(6)
C8 C17 1.384(7)
C10 C16 1.473(9)
C10 C12 1.553(8)
C11 C14 1.382(7)
C12 C23 1.236(12)
C13 C17 1.374(8)
C13 C14 1.397(7)
C13 C16 1.503(7)
C15 C21 1.506(8)
C15 C19 1.531(9)
C18 C20 1.540(9)
C19 C20 1.494(9)
C21 C22 1.495(12)
C22 C23 1.522(8)

loop_
_cod_related_entry_id
_cod_related_entry_database
_cod_related_entry_code
1 ChemSpider 28561844
